data_7243780
loop_
_publ_author_name
'Basak, Megha'
'Das, Asesh'
'Das, Gopal'

_publ_section_title
;
 Exploring cyclohexane/piperazine-urea motifs for spherical halide (X =
 Cl&#x2212;/Br&#x2212;) recognition: effects on anion coordination,
 photoluminescence, and morphological tunability
;
_journal_issue 44
_journal_name_full CrystEngComm
_journal_page_first 7771
_journal_page_last 7780
_journal_paper_doi 10.1039/D1CE01090E
_journal_volume 23
_journal_year 2021
_chemical_formula_sum 'C60 H102 Br2 F12 N8 O2'
_chemical_formula_weight 1355.31
_space_group_crystal_system monoclinic
_space_group_IT_number 14
_space_group_name_Hall '-P 2ybc'
_space_group_name_H-M_alt 'P 1 21/c 1'
_atom_sites_solution_hydrogens geom
_audit_creation_method SHELXL-2018/3
_audit_update_record
;
2021-09-24 deposited with the CCDC.	2021-10-15 downloaded from the CCDC.
;
_cell_angle_alpha 90
_cell_angle_beta 99.074(3)
_cell_angle_gamma 90
_cell_formula_units_Z 2
_cell_length_a 21.980(2)
_cell_length_b 8.6346(10)
_cell_length_c 19.3930(18)
_cell_measurement_reflns_used 4754
_cell_measurement_temperature 296(2)
_cell_measurement_theta_max 21.71
_cell_measurement_theta_min 2.54
_cell_volume 3634.5(6)
_computing_structure_refinement 'SHELXL-2018/3 (Sheldrick, 2018)'
_computing_structure_solution 'SHELXT 2014/5 (Sheldrick, 2014)'
_diffrn_ambient_temperature 296(2)
_diffrn_measured_fraction_theta_full 1.000
_diffrn_measured_fraction_theta_max 1.000
_diffrn_measurement_device_type 'Bruker APEX-II CCD'
_diffrn_measurement_method '\f and \w scans'
_diffrn_radiation_type MoK\a
_diffrn_radiation_wavelength 0.71073
_diffrn_reflns_av_R_equivalents 0.20
_diffrn_reflns_av_unetI/netI 0.1251
_diffrn_reflns_Laue_measured_fraction_full 1.000
_diffrn_reflns_Laue_measured_fraction_max 1.000
_diffrn_reflns_limit_h_max 26
_diffrn_reflns_limit_h_min -25
_diffrn_reflns_limit_k_max 10
_diffrn_reflns_limit_k_min -10
_diffrn_reflns_limit_l_max 23
_diffrn_reflns_limit_l_min -21
_diffrn_reflns_number 51653
_diffrn_reflns_point_group_measured_fraction_full 1.000
_diffrn_reflns_point_group_measured_fraction_max 1.000
_diffrn_reflns_theta_full 24.996
_diffrn_reflns_theta_max 24.996
_diffrn_reflns_theta_min 2.185
_exptl_absorpt_coefficient_mu 1.188
_exptl_crystal_colour Colorless
_exptl_crystal_density_diffrn 1.238
_exptl_crystal_description Needle
_exptl_crystal_F_000 1424
_refine_diff_density_max 0.275
_refine_diff_density_min -0.328
_refine_diff_density_rms 0.058
_refine_ls_extinction_coef 0.0034(8)
_refine_ls_extinction_expression Fc^*^=kFc[1+0.001xFc^2^\l^3^/sin(2\q)]^-1/4^
_refine_ls_extinction_method 'SHELXL-2018/3 (Sheldrick 2018)'
_refine_ls_goodness_of_fit_ref 0.997
_refine_ls_hydrogen_treatment constr
_refine_ls_matrix_type full
_refine_ls_number_parameters 440
_refine_ls_number_reflns 6397
_refine_ls_number_restraints 0
_refine_ls_restrained_S_all 0.997
_refine_ls_R_factor_all 0.1752
_refine_ls_R_factor_gt 0.0687
_refine_ls_shift/su_max 0.003
_refine_ls_shift/su_mean 0.000
_refine_ls_structure_factor_coef Fsqd
_refine_ls_weighting_details 'w=1/[\s^2^(Fo^2^)+(0.0923P)^2^] where P=(Fo^2^+2Fc^2^)/3'
_refine_ls_weighting_scheme calc
_refine_ls_wR_factor_gt 0.1545
_refine_ls_wR_factor_ref 0.2061
_reflns_Friedel_coverage 0.000
_reflns_number_gt 2908
_reflns_number_total 6397
_reflns_threshold_expression 'I > 2\s(I)'
_cod_data_source_file d1ce01090e2.cif
_cod_data_source_block L2Br
_cod_depositor_comments 'Adding full bibliography for 7243777--7243781.cif.'
_cod_original_cell_volume 3634.5(7)
_cod_original_sg_symbol_H-M 'P 21/c'
_cod_database_code 7243780
_shelx_shelxl_version_number 2018/3
_shelx_space_group_comment
;
The symmetry employed for this shelxl refinement is uniquely defined
by the following loop, which should always be used as a source of
symmetry information in preference to the above space-group names.
They are only intended as comments.
;

loop_
_space_group_symop_operation_xyz
'x, y, z'
'-x, y+1/2, -z+1/2'
'-x, -y, -z'
'x, -y-1/2, z-1/2'

loop_
_atom_site_label
_atom_site_type_symbol
_atom_site_fract_x
_atom_site_fract_y
_atom_site_fract_z
_atom_site_U_iso_or_equiv
_atom_site_adp_type
_atom_site_occupancy
_atom_site_site_symmetry_order
_atom_site_calc_flag
_atom_site_refinement_flags_posn
_atom_site_refinement_flags_adp
_atom_site_refinement_flags_occupancy
_atom_site_disorder_assembly
_atom_site_disorder_group
Br1 Br 0.33378(3) 0.43390(6) 0.78461(3) 0.0813(3) Uani 1 1 d . . . A 4
O1 O 0.2549(2) 0.4378(5) 0.5216(2) 0.0929(14) Uani 1 1 d . . . B 4
N4 N 0.2677(2) 0.5388(4) 0.3058(2) 0.0648(13) Uani 1 1 d . . . C 4
N1 N 0.2467(2) 0.5033(6) 0.6333(2) 0.0740(13) Uani 1 1 d . . . B 4
H1 H 0.267544 0.507870 0.674646 0.089 Uiso 1 1 calc R U . B 4
N3 N 0.4584(3) 0.1275(7) 0.4970(3) 0.0930(16) Uani 1 1 d . . . D 4
C5 C 0.1587(3) 0.5704(6) 0.6831(3) 0.0652(15) Uani 1 1 d . . . B 4
H5 H 0.179645 0.538032 0.726112 0.078 Uiso 1 1 calc R U . B 4
C6 C 0.1870(3) 0.5594(6) 0.6252(3) 0.0600(14) Uani 1 1 d . . . B 4
C2 C 0.0965(3) 0.6667(7) 0.5570(3) 0.0721(17) Uani 1 1 d . . . B 4
N2 N 0.3311(3) 0.3792(6) 0.6082(3) 0.0962(17) Uani 1 1 d . . . B 4
H2 H 0.346343 0.393772 0.651304 0.115 Uiso 1 1 calc R U . B 4
C31 C 0.2584(3) 0.6915(6) 0.3420(3) 0.0691(16) Uani 1 1 d . . . C 4
H31A H 0.268018 0.775514 0.312309 0.083 Uiso 1 1 calc R U . C 4
H31B H 0.215222 0.700695 0.346511 0.083 Uiso 1 1 calc R U . C 4
C7 C 0.1555(3) 0.6091(6) 0.5615(3) 0.0673(16) Uani 1 1 d . . . B 4
H7 H 0.174132 0.603609 0.521786 0.081 Uiso 1 1 calc R U . B 4
C3 C 0.0689(3) 0.6769(7) 0.6147(4) 0.0806(18) Uani 1 1 d . . . B 4
H3 H 0.029140 0.716236 0.611289 0.097 Uiso 1 1 calc R U . B 4
C4 C 0.1001(3) 0.6285(7) 0.6789(3) 0.0740(17) Uani 1 1 d . . . B 4
C9 C 0.2763(3) 0.4411(6) 0.5825(3) 0.0714(16) Uani 1 1 d . . . B 4
C27 C 0.2487(3) 0.4019(6) 0.3475(3) 0.0690(16) Uani 1 1 d . . . C 4
H27A H 0.257251 0.307531 0.323651 0.083 Uiso 1 1 calc R U . C 4
H27B H 0.274956 0.401494 0.392695 0.083 Uiso 1 1 calc R U . C 4
C30 C 0.2961(3) 0.7118(7) 0.4128(3) 0.0807(18) Uani 1 1 d . . . C 4
H30A H 0.339107 0.724033 0.407993 0.097 Uiso 1 1 calc R U . C 4
H30B H 0.292470 0.619879 0.440594 0.097 Uiso 1 1 calc R U . C 4
C23 C 0.3337(3) 0.5121(7) 0.2992(3) 0.0740(17) Uani 1 1 d . . . C 4
H23A H 0.336866 0.411938 0.277377 0.089 Uiso 1 1 calc R U . C 4
H23B H 0.357371 0.506760 0.345749 0.089 Uiso 1 1 calc R U . C 4
C19 C 0.2275(3) 0.5476(6) 0.2347(3) 0.0826(19) Uani 1 1 d . . . C 4
H19A H 0.240049 0.637195 0.210320 0.099 Uiso 1 1 calc R U . C 4
H19B H 0.185267 0.564705 0.241729 0.099 Uiso 1 1 calc R U . C 4
C26 C 0.1833(3) 0.3953(7) 0.3597(3) 0.0875(19) Uani 1 1 d . . . C 4
H26A H 0.155812 0.405302 0.315632 0.105 Uiso 1 1 calc R U . C 4
H26B H 0.175200 0.480233 0.389709 0.105 Uiso 1 1 calc R U . C 4
F7 F 0.0131(9) 0.632(5) 0.7320(11) 0.118(11) Uani 0.43(5) 1 d . . P B 1
C1 C 0.0638(6) 0.7198(16) 0.4863(5) 0.106(3) Uani 1 1 d . . . . .
F9 F 0.087(3) 0.530(8) 0.787(2) 0.23(3) Uani 0.43(5) 1 d . . P B 1
C25 C 0.1717(4) 0.2399(8) 0.3943(4) 0.108(2) Uani 1 1 d . . . . .
H25A H 0.176825 0.156204 0.362405 0.129 Uiso 1 1 calc R U . C 4
H25B H 0.202078 0.226422 0.435908 0.129 Uiso 1 1 calc R U . C 4
F6 F 0.0240(15) 0.814(5) 0.4925(9) 0.215(17) Uani 0.62(5) 1 d . . P B 2
C29 C 0.2750(4) 0.8527(7) 0.4499(4) 0.104(2) Uani 1 1 d . . . . .
H29A H 0.282358 0.945182 0.424094 0.125 Uiso 1 1 calc R U . C 4
H29B H 0.230982 0.845017 0.450065 0.125 Uiso 1 1 calc R U . C 4
C10 C 0.3658(3) 0.2862(8) 0.5634(4) 0.098(2) Uani 1 1 d . . . . .
H10A H 0.385602 0.200504 0.590508 0.117 Uiso 1 1 calc R U . B 4
H10B H 0.337173 0.243308 0.525015 0.117 Uiso 1 1 calc R U . B 4
F3 F 0.0980(9) 0.803(4) 0.4540(13) 0.184(13) Uani 0.62(5) 1 d . . P B 2
C22 C 0.3632(4) 0.6314(8) 0.2581(4) 0.109(3) Uani 1 1 d . . . . .
H22A H 0.358386 0.733491 0.277384 0.131 Uiso 1 1 calc R U . C 4
H22B H 0.342745 0.631200 0.209945 0.131 Uiso 1 1 calc R U . C 4
C18 C 0.2288(4) 0.4060(7) 0.1877(3) 0.099(2) Uani 1 1 d . . . . .
H18A H 0.269312 0.396062 0.174446 0.119 Uiso 1 1 calc R U . C 4
H18B H 0.220743 0.313466 0.213178 0.119 Uiso 1 1 calc R U . C 4
C14 C 0.5107(4) 0.1235(11) 0.5456(4) 0.128(3) Uani 1 1 d . . . . .
H14A H 0.503627 0.178287 0.587279 0.154 Uiso 1 1 calc R U . D 4
H14B H 0.543881 0.175443 0.527212 0.154 Uiso 1 1 calc R U . D 4
C13 C 0.4709(4) 0.0402(12) 0.4360(4) 0.137(4) Uani 1 1 d . . . . .
H13A H 0.503638 0.090842 0.416328 0.164 Uiso 1 1 calc R U . D 4
H13B H 0.434291 0.040105 0.400689 0.164 Uiso 1 1 calc R U . D 4
F4 F 0.0434(18) 0.6074(19) 0.4465(12) 0.176(15) Uani 0.62(5) 1 d . . P B 2
C11 C 0.4123(5) 0.3753(9) 0.5354(5) 0.144(3) Uani 1 1 d . . . . .
H11A H 0.445987 0.399304 0.572537 0.173 Uiso 1 1 calc R U . . .
H11B H 0.394615 0.472182 0.516429 0.173 Uiso 1 1 calc R U . . .
C12 C 0.4374(5) 0.2811(11) 0.4765(5) 0.171(5) Uani 1 1 d . . . . .
H12A H 0.405015 0.273383 0.436400 0.205 Uiso 1 1 calc R U . D 4
H12B H 0.471258 0.338178 0.462004 0.205 Uiso 1 1 calc R U . D 4
C21 C 0.4313(4) 0.5961(10) 0.2607(6) 0.150(4) Uani 1 1 d . . . . .
H21A H 0.450012 0.581905 0.309020 0.180 Uiso 1 1 calc R U . . .
H21B H 0.435383 0.499320 0.236400 0.180 Uiso 1 1 calc R U . . .
C24 C 0.1101(4) 0.2305(11) 0.4134(5) 0.156(4) Uani 1 1 d . . . . .
H24A H 0.102050 0.322558 0.438225 0.235 Uiso 1 1 calc R U . . .
H24B H 0.107787 0.141742 0.442709 0.235 Uiso 1 1 calc R U . . .
H24C H 0.080146 0.221000 0.371948 0.235 Uiso 1 1 calc R U . . .
C17 C 0.1805(5) 0.4207(10) 0.1223(4) 0.129(3) Uani 1 1 d . . . . .
H17A H 0.181217 0.525560 0.104472 0.155 Uiso 1 1 calc R U . . .
H17B H 0.191090 0.351077 0.086786 0.155 Uiso 1 1 calc R U . . .
C28 C 0.3077(4) 0.8687(10) 0.5247(4) 0.138(3) Uani 1 1 d . . . . .
H28A H 0.299522 0.779005 0.551020 0.207 Uiso 1 1 calc R U . . .
H28B H 0.292959 0.959536 0.545407 0.207 Uiso 1 1 calc R U . . .
H28C H 0.351259 0.877805 0.524962 0.207 Uiso 1 1 calc R U . . .
C16 C 0.1175(6) 0.3844(12) 0.1356(5) 0.173(4) Uani 1 1 d . . . . .
H16A H 0.118622 0.293161 0.164090 0.260 Uiso 1 1 calc R U . . .
H16B H 0.091034 0.366652 0.091998 0.260 Uiso 1 1 calc R U . . .
H16C H 0.101958 0.469775 0.159350 0.260 Uiso 1 1 calc R U . . .
C20 C 0.4649(6) 0.7156(16) 0.2299(8) 0.251(7) Uani 1 1 d . . . . .
H20A H 0.444969 0.736173 0.183170 0.377 Uiso 1 1 calc R U . . .
H20B H 0.506345 0.681203 0.229024 0.377 Uiso 1 1 calc R U . . .
H20C H 0.465762 0.808437 0.257298 0.377 Uiso 1 1 calc R U . . .
C8 C 0.0705(7) 0.6390(18) 0.7432(6) 0.111(3) Uani 1 1 d . . . . .
F1 F 0.0033(12) 0.675(5) 0.4756(15) 0.141(16) Uani 0.38(5) 1 d . . P B 1
F2 F 0.0877(18) 0.675(6) 0.4365(10) 0.140(18) Uani 0.38(5) 1 d . . P B 1
F5 F 0.050(4) 0.868(3) 0.485(2) 0.27(4) Uani 0.38(5) 1 d . . P B 1
F10 F 0.083(2) 0.784(4) 0.7758(17) 0.137(15) Uani 0.43(5) 1 d . . P B 1
F100 F 0.033(2) 0.531(5) 0.7470(18) 0.24(2) Uani 0.57(5) 1 d . . P B 2
F101 F 0.037(3) 0.759(5) 0.7415(15) 0.21(2) Uani 0.57(5) 1 d . . P B 2
F102 F 0.1075(10) 0.639(5) 0.7990(10) 0.153(14) Uani 0.57(5) 1 d . . P B 2

loop_
_atom_site_aniso_label
_atom_site_aniso_U_11
_atom_site_aniso_U_22
_atom_site_aniso_U_33
_atom_site_aniso_U_23
_atom_site_aniso_U_13
_atom_site_aniso_U_12
Br1 0.0983(6) 0.0623(4) 0.0766(5) 0.0026(3) -0.0070(3) -0.0033(4)
O1 0.086(3) 0.127(4) 0.064(3) -0.008(2) 0.009(2) 0.023(3)
N4 0.072(4) 0.049(3) 0.074(3) 0.006(2) 0.014(3) 0.009(2)
N1 0.065(4) 0.094(3) 0.061(3) -0.005(3) 0.003(3) 0.021(3)
N3 0.066(4) 0.132(5) 0.081(4) 0.001(3) 0.014(3) 0.032(4)
C5 0.065(5) 0.061(3) 0.069(4) -0.004(3) 0.010(3) 0.000(3)
C6 0.058(4) 0.057(3) 0.065(4) -0.001(3) 0.007(3) 0.003(3)
C2 0.069(5) 0.070(4) 0.078(4) 0.007(3) 0.014(4) 0.010(3)
N2 0.079(4) 0.128(4) 0.082(4) -0.005(3) 0.011(3) 0.033(4)
C31 0.070(4) 0.048(3) 0.091(4) 0.002(3) 0.018(3) 0.011(3)
C7 0.074(5) 0.064(4) 0.066(4) 0.000(3) 0.018(3) 0.002(3)
C3 0.054(4) 0.086(5) 0.103(5) 0.008(4) 0.017(4) 0.010(3)
C4 0.072(5) 0.080(4) 0.074(4) -0.001(3) 0.024(4) 0.001(4)
C9 0.067(5) 0.073(4) 0.074(4) 0.004(3) 0.011(4) 0.013(4)
C27 0.081(5) 0.059(4) 0.066(3) 0.001(3) 0.010(3) 0.002(3)
C30 0.077(5) 0.069(4) 0.098(5) -0.015(3) 0.022(4) -0.001(3)
C23 0.077(5) 0.055(3) 0.092(4) -0.008(3) 0.021(4) 0.011(3)
C19 0.095(5) 0.077(4) 0.073(4) 0.019(3) 0.006(3) 0.023(4)
C26 0.087(6) 0.090(5) 0.087(4) 0.002(3) 0.018(4) 0.002(4)
F7 0.067(16) 0.16(2) 0.138(12) -0.007(17) 0.051(9) -0.025(14)
C1 0.087(8) 0.135(9) 0.096(7) 0.022(7) 0.012(7) 0.052(8)
F9 0.26(5) 0.30(5) 0.15(3) 0.16(3) 0.13(3) 0.18(4)
C25 0.103(7) 0.108(6) 0.114(5) 0.004(4) 0.024(5) -0.023(5)
F6 0.19(3) 0.33(4) 0.111(10) 0.002(16) -0.019(11) 0.16(3)
C29 0.122(7) 0.071(4) 0.129(6) -0.026(4) 0.049(5) -0.008(4)
C10 0.091(6) 0.100(5) 0.108(5) 0.000(4) 0.030(4) 0.004(5)
F3 0.147(13) 0.21(3) 0.180(16) 0.147(18) -0.017(9) -0.006(13)
C22 0.115(7) 0.078(5) 0.152(7) 0.001(5) 0.070(6) 0.008(4)
C18 0.132(7) 0.088(5) 0.070(4) -0.007(3) -0.008(4) 0.031(4)
C14 0.080(6) 0.182(9) 0.116(6) -0.053(6) -0.005(5) 0.026(6)
C13 0.114(7) 0.227(10) 0.067(5) 0.004(6) 0.006(4) 0.077(7)
F4 0.24(3) 0.160(11) 0.101(13) -0.005(8) -0.069(18) -0.022(15)
C11 0.135(8) 0.098(6) 0.210(10) 0.023(6) 0.063(8) 0.019(6)
C12 0.171(10) 0.159(8) 0.215(10) 0.049(8) 0.132(9) 0.081(8)
C21 0.107(8) 0.123(7) 0.240(11) -0.003(7) 0.088(8) -0.016(6)
C24 0.138(9) 0.154(8) 0.188(9) 0.011(7) 0.059(7) -0.036(7)
C17 0.145(9) 0.140(7) 0.094(6) 0.017(5) -0.009(6) 0.021(7)
C28 0.158(9) 0.122(6) 0.141(7) -0.060(5) 0.044(7) -0.035(6)
C16 0.189(13) 0.163(9) 0.145(8) -0.003(7) -0.045(8) -0.006(9)
C20 0.220(14) 0.237(14) 0.339(18) -0.098(13) 0.173(13) -0.073(11)
C8 0.094(10) 0.134(10) 0.109(9) 0.011(7) 0.030(7) 0.017(8)
F1 0.088(17) 0.23(4) 0.094(13) 0.004(17) -0.023(10) -0.024(16)
F2 0.16(3) 0.20(4) 0.074(11) 0.044(17) 0.035(14) 0.10(2)
F5 0.41(9) 0.074(15) 0.26(4) 0.044(16) -0.12(4) 0.08(2)
F10 0.14(2) 0.18(3) 0.106(17) -0.059(17) 0.065(14) -0.03(2)
F100 0.32(5) 0.22(3) 0.22(3) -0.02(2) 0.18(3) -0.12(3)
F101 0.28(5) 0.24(4) 0.152(17) 0.01(2) 0.10(2) 0.13(4)
F102 0.118(12) 0.26(4) 0.085(10) -0.029(16) 0.038(8) 0.009(16)

loop_
_atom_type_symbol
_atom_type_description
_atom_type_scat_dispersion_real
_atom_type_scat_dispersion_imag
_atom_type_scat_source
C C 0.0033 0.0016 'International Tables Vol C Tables 4.2.6.8 and 6.1.1.4'
H H 0.0000 0.0000 'International Tables Vol C Tables 4.2.6.8 and 6.1.1.4'
Br Br -0.2901 2.4595 'International Tables Vol C Tables 4.2.6.8 and 6.1.1.4'
F F 0.0171 0.0103 'International Tables Vol C Tables 4.2.6.8 and 6.1.1.4'
N N 0.0061 0.0033 'International Tables Vol C Tables 4.2.6.8 and 6.1.1.4'
O O 0.0106 0.0060 'International Tables Vol C Tables 4.2.6.8 and 6.1.1.4'

loop_
_geom_angle_atom_site_label_1
_geom_angle_atom_site_label_2
_geom_angle_atom_site_label_3
_geom_angle
_geom_angle_site_symmetry_1
_geom_angle_site_symmetry_3
_geom_angle_publ_flag
C23 N4 C19 111.3(4) . . ?
C23 N4 C31 112.1(4) . . ?
C19 N4 C31 106.0(4) . . ?
C23 N4 C27 106.0(4) . . ?
C19 N4 C27 110.6(4) . . ?
C31 N4 C27 111.0(4) . . ?
C9 N1 C6 127.2(5) . . ?
C9 N1 H1 116.4 . . ?
C6 N1 H1 116.4 . . ?
C14 N3 C12 114.3(8) . . ?
C14 N3 C13 107.5(6) . . ?
C12 N3 C13 110.1(7) . . ?
C6 C5 C4 121.3(6) . . ?
C6 C5 H5 119.4 . . ?
C4 C5 H5 119.4 . . ?
C5 C6 C7 118.7(6) . . ?
C5 C6 N1 118.4(5) . . ?
C7 C6 N1 122.8(5) . . ?
C3 C2 C7 120.5(6) . . ?
C3 C2 C1 121.2(7) . . ?
C7 C2 C1 118.3(7) . . ?
C9 N2 C10 121.1(6) . . ?
C9 N2 H2 119.5 . . ?
C10 N2 H2 119.5 . . ?
C30 C31 N4 115.4(4) . . ?
C30 C31 H31A 108.4 . . ?
N4 C31 H31A 108.4 . . ?
C30 C31 H31B 108.4 . . ?
N4 C31 H31B 108.4 . . ?
H31A C31 H31B 107.5 . . ?
C2 C7 C6 120.2(5) . . ?
C2 C7 H7 119.9 . . ?
C6 C7 H7 119.9 . . ?
C2 C3 C4 119.9(6) . . ?
C2 C3 H3 120.0 . . ?
C4 C3 H3 120.0 . . ?
C5 C4 C3 119.4(6) . . ?
C5 C4 C8 119.9(8) . . ?
C3 C4 C8 120.7(8) . . ?
O1 C9 N2 123.0(6) . . ?
O1 C9 N1 124.0(6) . . ?
N2 C9 N1 113.0(6) . . ?
C26 C27 N4 117.6(5) . . ?
C26 C27 H27A 107.9 . . ?
N4 C27 H27A 107.9 . . ?
C26 C27 H27B 107.9 . . ?
N4 C27 H27B 107.9 . . ?
H27A C27 H27B 107.2 . . ?
C31 C30 C29 111.2(5) . . ?
C31 C30 H30A 109.4 . . ?
C29 C30 H30A 109.4 . . ?
C31 C30 H30B 109.4 . . ?
C29 C30 H30B 109.4 . . ?
H30A C30 H30B 108.0 . . ?
N4 C23 C22 116.3(5) . . ?
N4 C23 H23A 108.2 . . ?
C22 C23 H23A 108.2 . . ?
N4 C23 H23B 108.2 . . ?
C22 C23 H23B 108.2 . . ?
H23A C23 H23B 107.4 . . ?
N4 C19 C18 116.1(4) . . ?
N4 C19 H19A 108.3 . . ?
C18 C19 H19A 108.3 . . ?
N4 C19 H19B 108.3 . . ?
C18 C19 H19B 108.3 . . ?
H19A C19 H19B 107.4 . . ?
C27 C26 C25 109.4(6) . . ?
C27 C26 H26A 109.8 . . ?
C25 C26 H26A 109.8 . . ?
C27 C26 H26B 109.8 . . ?
C25 C26 H26B 109.8 . . ?
H26A C26 H26B 108.2 . . ?
F6 C1 F4 112(2) . . ?
F6 C1 F3 99(2) . . ?
F4 C1 F3 107.9(18) . . ?
F2 C1 F5 115(3) . . ?
F2 C1 F1 108(2) . . ?
F5 C1 F1 93(3) . . ?
C24 C25 C26 112.6(7) . . ?
C24 C25 H25A 109.1 . . ?
C26 C25 H25A 109.1 . . ?
C24 C25 H25B 109.1 . . ?
C26 C25 H25B 109.1 . . ?
H25A C25 H25B 107.8 . . ?
C28 C29 C30 113.0(7) . . ?
C28 C29 H29A 109.0 . . ?
C30 C29 H29A 109.0 . . ?
C28 C29 H29B 109.0 . . ?
C30 C29 H29B 109.0 . . ?
H29A C29 H29B 107.8 . . ?
C11 C10 N2 113.0(6) . . ?
C11 C10 H10A 109.0 . . ?
N2 C10 H10A 109.0 . . ?
C11 C10 H10B 109.0 . . ?
N2 C10 H10B 109.0 . . ?
H10A C10 H10B 107.8 . . ?
C23 C22 C21 110.4(6) . . ?
C23 C22 H22A 109.6 . . ?
C21 C22 H22A 109.6 . . ?
C23 C22 H22B 109.6 . . ?
C21 C22 H22B 109.6 . . ?
H22A C22 H22B 108.1 . . ?
C17 C18 C19 110.7(6) . . ?
C17 C18 H18A 109.5 . . ?
C19 C18 H18A 109.5 . . ?
C17 C18 H18B 109.5 . . ?
C19 C18 H18B 109.5 . . ?
H18A C18 H18B 108.1 . . ?
N3 C14 C13 110.7(7) . 3_656 ?
N3 C14 H14A 109.5 . . ?
C13 C14 H14A 109.5 3_656 . ?
N3 C14 H14B 109.5 . . ?
C13 C14 H14B 109.5 3_656 . ?
H14A C14 H14B 108.1 . . ?
N3 C13 H13A 109.3 . . ?
C14 C13 H13A 109.3 3_656 . ?
N3 C13 H13B 109.3 . . ?
C14 C13 H13B 109.3 3_656 . ?
H13A C13 H13B 107.9 . . ?
C10 C11 C12 110.3(7) . . ?
C10 C11 H11A 109.6 . . ?
C12 C11 H11A 109.6 . . ?
C10 C11 H11B 109.6 . . ?
C12 C11 H11B 109.6 . . ?
H11A C11 H11B 108.1 . . ?
N3 C12 C11 114.2(7) . . ?
N3 C12 H12A 108.7 . . ?
C11 C12 H12A 108.7 . . ?
N3 C12 H12B 108.7 . . ?
C11 C12 H12B 108.7 . . ?
H12A C12 H12B 107.6 . . ?
C20 C21 C22 114.0(9) . . ?
C20 C21 H21A 108.8 . . ?
C22 C21 H21A 108.8 . . ?
C20 C21 H21B 108.8 . . ?
C22 C21 H21B 108.8 . . ?
H21A C21 H21B 107.7 . . ?
C25 C24 H24A 109.5 . . ?
C25 C24 H24B 109.5 . . ?
H24A C24 H24B 109.5 . . ?
C25 C24 H24C 109.5 . . ?
H24A C24 H24C 109.5 . . ?
H24B C24 H24C 109.5 . . ?
C16 C17 C18 112.6(8) . . ?
C16 C17 H17A 109.1 . . ?
C18 C17 H17A 109.1 . . ?
C16 C17 H17B 109.1 . . ?
C18 C17 H17B 109.1 . . ?
H17A C17 H17B 107.8 . . ?
C29 C28 H28A 109.5 . . ?
C29 C28 H28B 109.5 . . ?
H28A C28 H28B 109.5 . . ?
C29 C28 H28C 109.5 . . ?
H28A C28 H28C 109.5 . . ?
H28B C28 H28C 109.5 . . ?
C17 C16 H16A 109.5 . . ?
C17 C16 H16B 109.5 . . ?
H16A C16 H16B 109.5 . . ?
C17 C16 H16C 109.5 . . ?
H16A C16 H16C 109.5 . . ?
H16B C16 H16C 109.5 . . ?
C21 C20 H20A 109.5 . . ?
C21 C20 H20B 109.5 . . ?
H20A C20 H20B 109.5 . . ?
C21 C20 H20C 109.5 . . ?
H20A C20 H20C 109.5 . . ?
H20B C20 H20C 109.5 . . ?
F100 C8 F102 107(2) . . ?
F100 C8 F101 103(2) . . ?
F102 C8 F101 108(2) . . ?
F7 C8 F9 105(3) . . ?
F7 C8 F10 103.6(19) . . ?
F9 C8 F10 110(3) . . ?

loop_
_geom_bond_atom_site_label_1
_geom_bond_atom_site_label_2
_geom_bond_distance
_geom_bond_site_symmetry_2
_geom_bond_publ_flag
O1 C9 1.202(7) . ?
N4 C23 1.495(7) . ?
N4 C19 1.517(7) . ?
N4 C31 1.522(6) . ?
N4 C27 1.528(6) . ?
N1 C9 1.371(7) . ?
N1 C6 1.385(7) . ?
N1 H1 0.8600 . ?
N3 C14 1.368(9) . ?
N3 C12 1.440(9) . ?
N3 C13 1.465(9) . ?
C5 C6 1.370(7) . ?
C5 C4 1.374(8) . ?
C5 H5 0.9300 . ?
C6 C7 1.385(7) . ?
C2 C3 1.358(8) . ?
C2 C7 1.379(8) . ?
C2 C1 1.515(9) . ?
N2 C9 1.339(7) . ?
N2 C10 1.479(7) . ?
N2 H2 0.8600 . ?
C31 C30 1.497(7) . ?
C31 H31A 0.9700 . ?
C31 H31B 0.9700 . ?
C7 H7 0.9300 . ?
C3 C4 1.386(8) . ?
C3 H3 0.9300 . ?
C4 C8 1.498(10) . ?
C27 C26 1.494(8) . ?
C27 H27A 0.9700 . ?
C27 H27B 0.9700 . ?
C30 C29 1.523(8) . ?
C30 H30A 0.9700 . ?
C30 H30B 0.9700 . ?
C23 C22 1.509(8) . ?
C23 H23A 0.9700 . ?
C23 H23B 0.9700 . ?
C19 C18 1.528(7) . ?
C19 H19A 0.9700 . ?
C19 H19B 0.9700 . ?
C26 C25 1.539(8) . ?
C26 H26A 0.9700 . ?
C26 H26B 0.9700 . ?
F7 C8 1.25(2) . ?
C1 F6 1.22(2) . ?
C1 F2 1.23(2) . ?
C1 F4 1.277(18) . ?
C1 F3 1.273(16) . ?
C1 F5 1.32(3) . ?
C1 F1 1.37(2) . ?
F9 C8 1.28(3) . ?
C25 C24 1.459(10) . ?
C25 H25A 0.9700 . ?
C25 H25B 0.9700 . ?
C29 C28 1.520(10) . ?
C29 H29A 0.9700 . ?
C29 H29B 0.9700 . ?
C10 C11 1.451(9) . ?
C10 H10A 0.9700 . ?
C10 H10B 0.9700 . ?
C22 C21 1.522(10) . ?
C22 H22A 0.9700 . ?
C22 H22B 0.9700 . ?
C18 C17 1.525(10) . ?
C18 H18A 0.9700 . ?
C18 H18B 0.9700 . ?
C14 C13 1.498(11) 3_656 ?
C14 H14A 0.9700 . ?
C14 H14B 0.9700 . ?
C13 H13A 0.9700 . ?
C13 H13B 0.9700 . ?
C11 C12 1.572(11) . ?
C11 H11A 0.9700 . ?
C11 H11B 0.9700 . ?
C12 H12A 0.9700 . ?
C12 H12B 0.9700 . ?
C21 C20 1.451(12) . ?
C21 H21A 0.9700 . ?
C21 H21B 0.9700 . ?
C24 H24A 0.9600 . ?
C24 H24B 0.9600 . ?
C24 H24C 0.9600 . ?
C17 C16 1.483(12) . ?
C17 H17A 0.9700 . ?
C17 H17B 0.9700 . ?
C28 H28A 0.9600 . ?
C28 H28B 0.9600 . ?
C28 H28C 0.9600 . ?
C16 H16A 0.9600 . ?
C16 H16B 0.9600 . ?
C16 H16C 0.9600 . ?
C20 H20A 0.9600 . ?
C20 H20B 0.9600 . ?
C20 H20C 0.9600 . ?
C8 F100 1.26(3) . ?
C8 F102 1.25(2) . ?
C8 F101 1.266(19) . ?
C8 F10 1.41(3) . ?
